data_7058027
loop_
_publ_author_name
'Xu, Lei'
'Jiang, Liping'
'Li, Shasha'
'Zhang, Guofang'
'Zhang, Weiqiang'
'Gao, Ziwei'

_publ_section_title
;
 Unexpected formation and conversion: role of substituents of 1,3-ynones
 in the reactivity and product distribution during their reactions with
 Ru3(CO)12
;
_journal_issue 3
_journal_name_full 'New Journal of Chemistry'
_journal_page_first 1478
_journal_paper_doi 10.1039/C8NJ05573D
_journal_volume 43
_journal_year 2019
_chemical_formula_sum 'C18 H16 O8 Ru2'
_chemical_formula_weight 562.45
_space_group_crystal_system triclinic
_space_group_IT_number 2
_space_group_name_Hall '-P 1'
_space_group_name_H-M_alt 'P -1'
_symmetry_space_group_name_Hall '-P 1'
_symmetry_space_group_name_H-M 'P -1'
_atom_sites_solution_hydrogens geom
_audit_creation_method SHELXL-2014/7
_audit_update_record
;
2018-09-03 deposited with the CCDC.
2018-12-06 downloaded from the CCDC.
;
_cell_angle_alpha 91.241(10)
_cell_angle_beta 94.723(10)
_cell_angle_gamma 95.765(10)
_cell_formula_units_Z 2
_cell_length_a 9.536(3)
_cell_length_b 9.886(3)
_cell_length_c 10.826(3)
_cell_measurement_reflns_used 19519
_cell_measurement_temperature 293(2)
_cell_measurement_theta_max 26.42
_cell_measurement_theta_min 3.33
_cell_volume 1011.5(5)
_computing_structure_refinement 'SHELXL-2014/7 (Sheldrick, 2014)'
_diffrn_ambient_temperature 293(2)
_diffrn_measured_fraction_theta_full 0.982
_diffrn_measured_fraction_theta_max 0.984
_diffrn_measurement_device_type 'Bruker SMART CCD area-detector'
_diffrn_radiation_type MoK\a
_diffrn_radiation_wavelength 0.71073
_diffrn_reflns_av_R_equivalents 0.0348
_diffrn_reflns_av_unetI/netI 0.0240
_diffrn_reflns_Laue_measured_fraction_full 0.982
_diffrn_reflns_Laue_measured_fraction_max 0.984
_diffrn_reflns_limit_h_max 11
_diffrn_reflns_limit_h_min -11
_diffrn_reflns_limit_k_max 12
_diffrn_reflns_limit_k_min -12
_diffrn_reflns_limit_l_max 13
_diffrn_reflns_limit_l_min -13
_diffrn_reflns_number 22225
_diffrn_reflns_point_group_measured_fraction_full 0.982
_diffrn_reflns_point_group_measured_fraction_max 0.984
_diffrn_reflns_theta_full 25.242
_diffrn_reflns_theta_max 26.000
_diffrn_reflns_theta_min 3.337
_exptl_absorpt_coefficient_mu 1.534
_exptl_absorpt_correction_type multi-scan
_exptl_absorpt_process_details sadabs
_exptl_crystal_colour colorless
_exptl_crystal_density_diffrn 1.847
_exptl_crystal_description block
_exptl_crystal_F_000 552
_exptl_crystal_size_max 0.180
_exptl_crystal_size_mid 0.150
_exptl_crystal_size_min 0.120
_exptl_transmission_factor_max 0.7454
_exptl_transmission_factor_min 0.6502
_refine_diff_density_max 0.585
_refine_diff_density_min -0.463
_refine_diff_density_rms 0.153
_refine_ls_extinction_coef 0.0459(17)
_refine_ls_extinction_expression Fc^*^=kFc[1+0.001xFc^2^\l^3^/sin(2\q)]^-1/4^
_refine_ls_extinction_method 'SHELXL-2014/7 (Sheldrick 2014'
_refine_ls_goodness_of_fit_ref 1.185
_refine_ls_hydrogen_treatment constr
_refine_ls_matrix_type full
_refine_ls_number_parameters 254
_refine_ls_number_reflns 3916
_refine_ls_number_restraints 0
_refine_ls_restrained_S_all 1.185
_refine_ls_R_factor_all 0.0216
_refine_ls_R_factor_gt 0.0205
_refine_ls_shift/su_max 0.001
_refine_ls_shift/su_mean 0.000
_refine_ls_structure_factor_coef Fsqd
_refine_ls_weighting_details 'w=1/[\s^2^(Fo^2^)+(0.0288P)^2^+0.6815P] where P=(Fo^2^+2Fc^2^)/3'
_refine_ls_weighting_scheme calc
_refine_ls_wR_factor_gt 0.0597
_refine_ls_wR_factor_ref 0.0606
_reflns_Friedel_coverage 0.000
_reflns_number_gt 3740
_reflns_number_total 3916
_reflns_threshold_expression 'I > 2\s(I)'
_cod_data_source_file c8nj05573d2.cif
_cod_data_source_block 1
_cod_depositor_comments 'Adding full bibliography for 7058027--7058034.cif.'
_cod_original_cell_volume 1011.6(5)
_cod_database_code 7058027
_shelx_shelxl_version_number 2014/7
_shelx_space_group_comment
;
The symmetry employed for this shelxl refinement is uniquely defined
by the following loop, which should always be used as a source of
symmetry information in preference to the above space-group names.
They are only intended as comments.
;
_shelx_estimated_absorpt_t_min 0.770
_shelx_estimated_absorpt_t_max 0.837

loop_
_space_group_symop_operation_xyz
'x, y, z'
'-x, -y, -z'

loop_
_atom_site_label
_atom_site_type_symbol
_atom_site_fract_x
_atom_site_fract_y
_atom_site_fract_z
_atom_site_U_iso_or_equiv
_atom_site_adp_type
_atom_site_occupancy
_atom_site_site_symmetry_order
_atom_site_calc_flag
_atom_site_refinement_flags_posn
_atom_site_refinement_flags_adp
Ru1 Ru 0.56021(2) 0.25214(2) 0.17398(2) 0.01611(8) Uani 1 1 d . .
Ru2 Ru 0.82493(2) 0.36742(2) 0.14169(2) 0.01722(8) Uani 1 1 d . .
O1 O 0.75167(19) -0.00190(18) 0.03161(16) 0.0323(4) Uani 1 1 d . .
O2 O 0.4760(2) 0.2427(3) 0.4804(2) 0.0536(6) Uani 1 1 d . .
O3 O 0.5203(2) 0.1720(2) -0.10149(16) 0.0345(4) Uani 1 1 d . .
O4 O 0.3069(2) 0.0618(2) 0.24630(18) 0.0449(5) Uani 1 1 d . .
O5 O 0.4054(2) 0.5043(2) 0.13877(19) 0.0401(5) Uani 1 1 d . .
O6 O 0.8655(2) 0.2836(2) -0.12805(16) 0.0347(4) Uani 1 1 d . .
O7 O 0.7985(2) 0.66437(19) 0.0708(2) 0.0457(5) Uani 1 1 d . .
O8 O 1.12966(19) 0.3899(2) 0.2491(2) 0.0448(5) Uani 1 1 d . .
C1 C 0.9602(3) 0.0095(3) 0.1677(3) 0.0389(6) Uani 1 1 d . .
H1A H 0.9965 0.0623 0.2409 0.058 Uiso 1 1 calc R U
H1B H 0.9509 -0.0853 0.1865 0.058 Uiso 1 1 calc R U
H1C H 1.0240 0.0249 0.1041 0.058 Uiso 1 1 calc R U
C2 C 0.8175(2) 0.0513(2) 0.1229(2) 0.0212(4) Uani 1 1 d . .
C3 C 0.7718(2) 0.1681(2) 0.19336(19) 0.0168(4) Uani 1 1 d . .
C4 C 0.7078(2) 0.1479(2) 0.30440(19) 0.0183(4) Uani 1 1 d . .
C5 C 0.6780(3) 0.0124(2) 0.3641(2) 0.0259(5) Uani 1 1 d . .
H5A H 0.6706 -0.0600 0.3013 0.031 Uiso 1 1 calc R U
H5B H 0.5882 0.0096 0.4006 0.031 Uiso 1 1 calc R U
C6 C 0.7947(3) -0.0107(3) 0.4643(3) 0.0419(7) Uani 1 1 d . .
H6A H 0.7731 -0.0972 0.5006 0.063 Uiso 1 1 calc R U
H6B H 0.8833 -0.0094 0.4281 0.063 Uiso 1 1 calc R U
H6C H 0.8010 0.0601 0.5273 0.063 Uiso 1 1 calc R U
C7 C 0.6908(3) 0.3120(4) 0.5973(3) 0.0511(8) Uani 1 1 d . .
H7A H 0.7869 0.3349 0.5788 0.077 Uiso 1 1 calc R U
H7B H 0.6573 0.3886 0.6374 0.077 Uiso 1 1 calc R U
H7C H 0.6863 0.2362 0.6513 0.077 Uiso 1 1 calc R U
C8 C 0.6005(3) 0.2751(3) 0.4798(2) 0.0275(5) Uani 1 1 d . .
C9 C 0.6743(2) 0.2756(2) 0.36096(19) 0.0195(4) Uani 1 1 d . .
C10 C 0.7209(2) 0.3947(2) 0.2989(2) 0.0207(4) Uani 1 1 d . .
C11 C 0.6978(3) 0.5318(3) 0.3549(3) 0.0327(6) Uani 1 1 d . .
H11A H 0.6272 0.5195 0.4144 0.039 Uiso 1 1 calc R U
H11B H 0.6626 0.5891 0.2902 0.039 Uiso 1 1 calc R U
C12 C 0.8360(4) 0.6016(3) 0.4196(3) 0.0487(8) Uani 1 1 d . .
H12A H 0.8192 0.6881 0.4544 0.073 Uiso 1 1 calc R U
H12B H 0.8700 0.5455 0.4845 0.073 Uiso 1 1 calc R U
H12C H 0.9054 0.6150 0.3604 0.073 Uiso 1 1 calc R U
C13 C 0.5342(2) 0.1995(2) 0.0010(2) 0.0237(5) Uani 1 1 d . .
C14 C 0.3990(2) 0.1322(3) 0.2193(2) 0.0271(5) Uani 1 1 d . .
C15 C 0.4577(2) 0.4064(3) 0.1494(2) 0.0262(5) Uani 1 1 d . .
C16 C 0.8541(2) 0.3144(2) -0.0283(2) 0.0234(5) Uani 1 1 d . .
C17 C 0.8108(3) 0.5548(3) 0.0962(2) 0.0299(5) Uani 1 1 d . .
C18 C 1.0161(2) 0.3851(2) 0.2064(2) 0.0266(5) Uani 1 1 d . .

loop_
_atom_site_aniso_label
_atom_site_aniso_U_11
_atom_site_aniso_U_22
_atom_site_aniso_U_33
_atom_site_aniso_U_23
_atom_site_aniso_U_13
_atom_site_aniso_U_12
Ru1 0.01167(11) 0.02139(12) 0.01501(11) -0.00056(7) 0.00031(6) 0.00135(7)
Ru2 0.01387(11) 0.01726(12) 0.01999(12) 0.00112(7) 0.00094(7) -0.00080(7)
O1 0.0341(10) 0.0316(9) 0.0301(9) -0.0107(7) -0.0003(7) 0.0027(8)
O2 0.0380(12) 0.0842(17) 0.0374(11) -0.0114(11) 0.0128(9) -0.0057(11)
O3 0.0326(10) 0.0475(11) 0.0209(9) -0.0062(8) -0.0017(7) -0.0029(8)
O4 0.0287(10) 0.0675(14) 0.0336(10) 0.0018(10) 0.0052(8) -0.0206(10)
O5 0.0403(11) 0.0384(11) 0.0437(11) 0.0012(9) -0.0051(9) 0.0208(9)
O6 0.0358(10) 0.0452(11) 0.0233(9) 0.0014(8) 0.0050(7) 0.0039(8)
O7 0.0456(12) 0.0249(10) 0.0652(14) 0.0119(9) -0.0047(10) 0.0019(9)
O8 0.0204(9) 0.0627(14) 0.0477(12) 0.0007(10) -0.0076(8) -0.0040(9)
C1 0.0317(14) 0.0472(16) 0.0404(15) -0.0111(12) 0.0011(11) 0.0213(12)
C2 0.0215(11) 0.0202(10) 0.0224(11) 0.0015(8) 0.0051(8) 0.0019(9)
C3 0.0120(9) 0.0192(10) 0.0188(10) -0.0011(8) -0.0013(7) 0.0024(8)
C4 0.0131(9) 0.0228(11) 0.0178(10) -0.0004(8) -0.0026(8) 0.0003(8)
C5 0.0274(12) 0.0253(12) 0.0252(11) 0.0055(9) 0.0039(9) 0.0013(9)
C6 0.0429(16) 0.0454(16) 0.0380(15) 0.0177(13) -0.0033(12) 0.0098(13)
C7 0.0440(17) 0.089(3) 0.0195(13) -0.0117(14) 0.0015(12) 0.0054(17)
C8 0.0263(12) 0.0357(13) 0.0213(11) -0.0030(10) 0.0042(9) 0.0062(10)
C9 0.0153(10) 0.0275(11) 0.0152(10) -0.0037(8) -0.0020(8) 0.0032(8)
C10 0.0156(10) 0.0221(11) 0.0234(11) -0.0052(8) -0.0025(8) 0.0020(8)
C11 0.0352(14) 0.0267(12) 0.0360(13) -0.0090(10) -0.0022(11) 0.0087(11)
C12 0.0525(18) 0.0323(15) 0.0572(19) -0.0227(14) -0.0103(15) 0.0015(13)
C13 0.0168(10) 0.0285(12) 0.0244(12) -0.0003(9) -0.0003(8) -0.0021(9)
C14 0.0199(11) 0.0398(14) 0.0205(11) 0.0005(10) -0.0010(9) 0.0003(10)
C15 0.0216(11) 0.0342(13) 0.0222(11) -0.0017(9) -0.0028(9) 0.0050(10)
C16 0.0174(10) 0.0255(11) 0.0271(12) 0.0066(9) 0.0010(9) 0.0004(9)
C17 0.0237(12) 0.0270(13) 0.0374(14) 0.0029(10) -0.0018(10) -0.0022(10)
C18 0.0237(12) 0.0280(12) 0.0270(12) -0.0002(9) 0.0017(9) -0.0021(9)

loop_
_atom_type_symbol
_atom_type_description
_atom_type_scat_dispersion_real
_atom_type_scat_dispersion_imag
_atom_type_scat_source
C C 0.0033 0.0016 'International Tables Vol C Tables 4.2.6.8 and 6.1.1.4'
H H 0.0000 0.0000 'International Tables Vol C Tables 4.2.6.8 and 6.1.1.4'
O O 0.0106 0.0060 'International Tables Vol C Tables 4.2.6.8 and 6.1.1.4'
Ru Ru -1.2594 0.8363 'International Tables Vol C Tables 4.2.6.8 and 6.1.1.4'

loop_
_geom_angle_atom_site_label_1
_geom_angle_atom_site_label_2
_geom_angle_atom_site_label_3
_geom_angle
C15 Ru1 C13 92.58(10)
C15 Ru1 C14 95.17(11)
C13 Ru1 C14 94.60(10)
C15 Ru1 C9 107.54(9)
C13 Ru1 C9 155.65(9)
C14 Ru1 C9 97.02(9)
C15 Ru1 C4 145.88(9)
C13 Ru1 C4 120.39(9)
C14 Ru1 C4 90.93(9)
C9 Ru1 C4 38.34(8)
C15 Ru1 C3 147.91(9)
C13 Ru1 C3 91.21(9)
C14 Ru1 C3 116.27(9)
C9 Ru1 C3 64.46(8)
C4 Ru1 C3 36.26(8)
C15 Ru1 C10 86.05(9)
C13 Ru1 C10 136.18(9)
C14 Ru1 C10 129.18(9)
C9 Ru1 C10 36.56(8)
C4 Ru1 C10 64.59(8)
C3 Ru1 C10 69.56(8)
C15 Ru1 Ru2 99.65(8)
C13 Ru1 Ru2 89.77(7)
C14 Ru1 Ru2 164.35(7)
C9 Ru1 Ru2 73.76(6)
C4 Ru1 Ru2 73.95(6)
C3 Ru1 Ru2 48.50(6)
C10 Ru1 Ru2 47.73(6)
C18 Ru2 C17 98.57(10)
C18 Ru2 C16 97.91(10)
C17 Ru2 C16 91.53(11)
C18 Ru2 C10 102.00(9)
C17 Ru2 C10 91.48(10)
C16 Ru2 C10 159.18(9)
C18 Ru2 C3 97.81(9)
C17 Ru2 C3 161.88(9)
C16 Ru2 C3 93.83(9)
C10 Ru2 C3 77.57(8)
C18 Ru2 Ru1 144.88(7)
C17 Ru2 Ru1 107.83(7)
C16 Ru2 Ru1 103.98(7)
C10 Ru2 Ru1 55.60(6)
C3 Ru2 Ru1 54.07(5)
C2 C1 H1A 109.5
C2 C1 H1B 109.5
H1A C1 H1B 109.5
C2 C1 H1C 109.5
H1A C1 H1C 109.5
H1B C1 H1C 109.5
O1 C2 C3 123.7(2)
O1 C2 C1 121.1(2)
C3 C2 C1 115.02(19)
C4 C3 C2 120.75(19)
C4 C3 Ru2 118.13(15)
C2 C3 Ru2 120.64(15)
C4 C3 Ru1 71.76(12)
C2 C3 Ru1 127.81(14)
Ru2 C3 Ru1 77.43(7)
C3 C4 C9 112.34(19)
C3 C4 C5 125.5(2)
C9 C4 C5 122.15(19)
C3 C4 Ru1 71.99(12)
C9 C4 Ru1 69.48(11)
C5 C4 Ru1 127.41(15)
C4 C5 C6 111.2(2)
C4 C5 H5A 109.4
C6 C5 H5A 109.4
C4 C5 H5B 109.4
C6 C5 H5B 109.4
H5A C5 H5B 108.0
C5 C6 H6A 109.5
C5 C6 H6B 109.5
H6A C6 H6B 109.5
C5 C6 H6C 109.5
H6A C6 H6C 109.5
H6B C6 H6C 109.5
C8 C7 H7A 109.5
C8 C7 H7B 109.5
H7A C7 H7B 109.5
C8 C7 H7C 109.5
H7A C7 H7C 109.5
H7B C7 H7C 109.5
O2 C8 C7 121.2(2)
O2 C8 C9 121.8(2)
C7 C8 C9 117.0(2)
C10 C9 C4 114.94(19)
C10 C9 C8 124.5(2)
C4 C9 C8 120.5(2)
C10 C9 Ru1 75.15(12)
C4 C9 Ru1 72.17(11)
C8 C9 Ru1 123.43(15)
C9 C10 C11 118.5(2)
C9 C10 Ru2 116.70(15)
C11 C10 Ru2 124.75(17)
C9 C10 Ru1 68.29(12)
C11 C10 Ru1 127.08(16)
Ru2 C10 Ru1 76.67(7)
C10 C11 C12 110.7(2)
C10 C11 H11A 109.5
C12 C11 H11A 109.5
C10 C11 H11B 109.5
C12 C11 H11B 109.5
H11A C11 H11B 108.1
C11 C12 H12A 109.5
C11 C12 H12B 109.5
H12A C12 H12B 109.5
C11 C12 H12C 109.5
H12A C12 H12C 109.5
H12B C12 H12C 109.5
O3 C13 Ru1 178.1(2)
O4 C14 Ru1 179.1(2)
O5 C15 Ru1 174.8(2)
O6 C16 Ru2 177.3(2)
O7 C17 Ru2 177.8(2)
O8 C18 Ru2 176.3(2)

loop_
_geom_bond_atom_site_label_1
_geom_bond_atom_site_label_2
_geom_bond_distance
Ru1 C15 1.904(3)
Ru1 C13 1.922(2)
Ru1 C14 1.948(2)
Ru1 C9 2.214(2)
Ru1 C4 2.250(2)
Ru1 C3 2.253(2)
Ru1 C10 2.303(2)
Ru1 Ru2 2.7163(7)
Ru2 C18 1.888(2)
Ru2 C17 1.942(3)
Ru2 C16 1.953(2)
Ru2 C10 2.066(2)
Ru2 C3 2.084(2)
O1 C2 1.207(3)
O2 C8 1.199(3)
O3 C13 1.131(3)
O4 C14 1.127(3)
O5 C15 1.136(3)
O6 C16 1.132(3)
O7 C17 1.138(3)
O8 C18 1.138(3)
C1 C2 1.506(3)
C1 H1A 0.9600
C1 H1B 0.9600
C1 H1C 0.9600
C2 C3 1.492(3)
C3 C4 1.401(3)
C4 C9 1.467(3)
C4 C5 1.511(3)
C5 C6 1.527(4)
C5 H5A 0.9700
C5 H5B 0.9700
C6 H6A 0.9600
C6 H6B 0.9600
C6 H6C 0.9600
C7 C8 1.494(4)
C7 H7A 0.9600
C7 H7B 0.9600
C7 H7C 0.9600
C8 C9 1.516(3)
C9 C10 1.419(3)
C10 C11 1.516(3)
C11 C12 1.533(4)
C11 H11A 0.9700
C11 H11B 0.9700
C12 H12A 0.9600
C12 H12B 0.9600
C12 H12C 0.9600
